data_1514313
loop_
_publ_author_name
'Semproni, Scott P.'
'Hojilla Atienza, Crisita Carmen'
'Chirik, Paul J.'

_publ_section_title
;
 Oxidative addition and C--H activation chemistry with a PNP
 pincer-ligated cobalt complex
;
_journal_issue 5
_journal_name_full 'Chemical Science'
_journal_page_first 1956
_journal_paper_doi 10.1039/c4sc00255e
_journal_volume 5
_journal_year 2014
_chemical_formula_sum 'C19 H38 Co N P2'
_chemical_formula_weight 401.37
_chemical_name_systematic
;
 ?
;
_space_group_IT_number 15
_symmetry_cell_setting monoclinic
_symmetry_space_group_name_Hall '-C 2yc'
_symmetry_space_group_name_H-M 'C 1 2/c 1'
_atom_sites_solution_hydrogens geom
_atom_sites_solution_primary direct
_atom_sites_solution_secondary difmap
_audit_creation_method SHELXL-97
_cell_angle_alpha 90.000
_cell_angle_beta 100.635(5)
_cell_angle_gamma 90.000
_cell_formula_units_Z 4
_cell_length_a 19.236(5)
_cell_length_b 9.591(5)
_cell_length_c 11.786(5)
_cell_measurement_reflns_used 5551
_cell_measurement_temperature 105(2)
_cell_measurement_theta_max 27.56
_cell_measurement_theta_min 2.84
_cell_volume 2137.1(15)
_computing_cell_refinement 'Bruker SAINT'
_computing_data_collection 'Bruker APEX2'
_computing_data_reduction 'Bruker SAINT'
_computing_molecular_graphics 'ORTEP3 (Farraguia, 1994)'
_computing_structure_refinement 'SHELXL-97 (Sheldrick, 2008)'
_computing_structure_solution 'SIR92 (Giacavazzo, 1993)'
_diffrn_ambient_temperature 105(2)
_diffrn_measured_fraction_theta_full 'ACTA 50'
_diffrn_measured_fraction_theta_max 0.974
_diffrn_measurement_device_type 'Bruker APEX II CCD'
_diffrn_measurement_method 'phi and omega scans'
_diffrn_radiation_monochromator graphite
_diffrn_radiation_source 'fine-focus sealed tube'
_diffrn_radiation_type MoK\a
_diffrn_radiation_wavelength 0.71073
_diffrn_reflns_av_R_equivalents 0.0272
_diffrn_reflns_av_sigmaI/netI 0.0273
_diffrn_reflns_limit_h_max 24
_diffrn_reflns_limit_h_min -24
_diffrn_reflns_limit_k_max 12
_diffrn_reflns_limit_k_min -12
_diffrn_reflns_limit_l_max 15
_diffrn_reflns_limit_l_min -9
_diffrn_reflns_number 8476
_diffrn_reflns_theta_full 'ACTA 50'
_diffrn_reflns_theta_max 27.58
_diffrn_reflns_theta_min 2.15
_exptl_absorpt_coefficient_mu 0.953
_exptl_absorpt_correction_T_max 0.7456
_exptl_absorpt_correction_T_min 0.5913
_exptl_absorpt_correction_type multi-scan
_exptl_absorpt_process_details 'SADABS V2008/1 (Bruker AXS)'
_exptl_crystal_colour yellow
_exptl_crystal_density_diffrn 1.247
_exptl_crystal_density_method 'not measured'
_exptl_crystal_description plate
_exptl_crystal_F_000 864
_exptl_crystal_size_max 0.209
_exptl_crystal_size_mid 0.141
_exptl_crystal_size_min 0.054
_refine_diff_density_max 0.536
_refine_diff_density_min -0.347
_refine_diff_density_rms 0.058
_refine_ls_extinction_method none
_refine_ls_goodness_of_fit_ref 1.118
_refine_ls_hydrogen_treatment mixed
_refine_ls_matrix_type full
_refine_ls_number_parameters 114
_refine_ls_number_reflns 2404
_refine_ls_number_restraints 0
_refine_ls_restrained_S_all 1.118
_refine_ls_R_factor_all 0.0339
_refine_ls_R_factor_gt 0.0272
_refine_ls_shift/su_max 0.001
_refine_ls_shift/su_mean 0.000
_refine_ls_structure_factor_coef Fsqd
_refine_ls_weighting_details 'calc w=1/[\s^2^(Fo^2^)+(0.0536P)^2^+0.0000P] where P=(Fo^2^+2Fc^2^)/3'
_refine_ls_weighting_scheme calc
_refine_ls_wR_factor_gt 0.0794
_refine_ls_wR_factor_ref 0.0834
_reflns_number_gt 2093
_reflns_number_total 2404
_reflns_threshold_expression >2\s(I)
_cod_data_source_file c4sc00255e2.cif
_cod_data_source_block sps143
_cod_original_sg_symbol_H-M C2/c
_cod_database_code 1514313

loop_
_symmetry_equiv_pos_as_xyz
'x, y, z'
'-x, y, -z+1/2'
'x+1/2, y+1/2, z'
'-x+1/2, y+1/2, -z+1/2'
'-x, -y, -z'
'x, -y, z-1/2'
'-x+1/2, -y+1/2, -z'
'x+1/2, -y+1/2, z-1/2'

loop_
_atom_site_label
_atom_site_type_symbol
_atom_site_fract_x
_atom_site_fract_y
_atom_site_fract_z
_atom_site_U_iso_or_equiv
_atom_site_adp_type
_atom_site_occupancy
_atom_site_symmetry_multiplicity
_atom_site_calc_flag
_atom_site_refinement_flags
C1 C 0.08148(8) 0.04722(14) 0.61533(13) 0.0162(3) Uani 1 1 d .
H1A H 0.0564 0.0501 0.5341 0.019 Uiso 1 1 calc R
H1B H 0.1286 0.0049 0.6171 0.019 Uiso 1 1 calc R
C2 C 0.04015(7) -0.03875(15) 0.68635(12) 0.0153(3) Uani 1 1 d .
C3 C 0.04138(8) -0.18351(16) 0.68607(13) 0.0192(3) Uani 1 1 d .
H3 H 0.0705 -0.2319 0.6422 0.023 Uiso 1 1 calc R
C4 C 0.0000 -0.2571(2) 0.7500 0.0224(5) Uani 1 2 d S
H4 H 0.0000 -0.3562 0.7500 0.027 Uiso 1 2 calc SR
C5 C 0.18227(8) 0.21881(16) 0.76269(14) 0.0189(3) Uani 1 1 d .
H5 H 0.2161 0.1946 0.7108 0.023 Uiso 1 1 calc R
C6 C 0.20417(9) 0.35895(18) 0.82064(15) 0.0295(4) Uani 1 1 d .
H6A H 0.1686 0.3886 0.8654 0.044 Uiso 1 1 calc R
H6B H 0.2078 0.4289 0.7614 0.044 Uiso 1 1 calc R
H6C H 0.2501 0.3490 0.8722 0.044 Uiso 1 1 calc R
C7 C 0.18571(9) 0.10482(18) 0.85479(14) 0.0263(4) Uani 1 1 d .
H7A H 0.2328 0.1045 0.9037 0.040 Uiso 1 1 calc R
H7B H 0.1765 0.0139 0.8171 0.040 Uiso 1 1 calc R
H7C H 0.1500 0.1233 0.9024 0.040 Uiso 1 1 calc R
C8 C 0.09737(7) 0.33198(15) 0.54617(12) 0.0162(3) Uani 1 1 d .
H8 H 0.0542 0.3076 0.4882 0.019 Uiso 1 1 calc R
C10 C 0.15976(9) 0.29777(17) 0.48818(15) 0.0244(4) Uani 1 1 d .
H10A H 0.1531 0.3429 0.4123 0.037 Uiso 1 1 calc R
H10B H 0.1628 0.1966 0.4787 0.037 Uiso 1 1 calc R
H10C H 0.2035 0.3319 0.5362 0.037 Uiso 1 1 calc R
N1 N 0.0000 0.03339(17) 0.7500 0.0137(3) Uani 1 2 d S
P1 P 0.091626(19) 0.22636(4) 0.67509(3) 0.01230(12) Uani 1 1 d .
Co1 Co 0.0000 0.23824(3) 0.7500 0.01237(11) Uani 1 2 d S
C9 C 0.09179(8) 0.48852(15) 0.56729(15) 0.0223(3) Uani 1 1 d .
H9A H 0.1362 0.5221 0.6137 0.033 Uiso 1 1 calc R
H9B H 0.0529 0.5062 0.6086 0.033 Uiso 1 1 calc R
H9C H 0.0827 0.5377 0.4931 0.033 Uiso 1 1 calc R
H2T H 0.0384(11) 0.2467(16) 0.8663(17) 0.027 Uiso 1 1 d .
H1T H 0.0000 0.376(3) 0.7500 0.027 Uiso 1 2 d S

loop_
_atom_site_aniso_label
_atom_site_aniso_U_11
_atom_site_aniso_U_22
_atom_site_aniso_U_33
_atom_site_aniso_U_23
_atom_site_aniso_U_13
_atom_site_aniso_U_12
C1 0.0191(7) 0.0125(6) 0.0175(7) -0.0030(6) 0.0047(6) -0.0007(5)
C2 0.0183(7) 0.0146(7) 0.0123(7) -0.0014(5) 0.0010(6) -0.0003(5)
C3 0.0279(8) 0.0131(7) 0.0165(7) -0.0027(6) 0.0035(6) 0.0028(6)
C4 0.0335(13) 0.0107(9) 0.0220(12) 0.000 0.0030(10) 0.000
C5 0.0143(7) 0.0247(8) 0.0173(8) -0.0030(6) 0.0020(6) 0.0008(6)
C6 0.0261(8) 0.0328(9) 0.0280(9) -0.0074(7) 0.0010(7) -0.0103(7)
C7 0.0215(8) 0.0327(9) 0.0230(9) 0.0032(7) -0.0004(7) 0.0060(7)
C8 0.0181(7) 0.0154(7) 0.0166(7) 0.0017(6) 0.0065(6) 0.0002(5)
C10 0.0281(8) 0.0217(7) 0.0275(9) 0.0022(7) 0.0158(7) 0.0018(7)
N1 0.0157(8) 0.0114(7) 0.0129(8) 0.000 0.0001(7) 0.000
P1 0.0131(2) 0.0112(2) 0.0131(2) -0.00180(13) 0.00366(15) -0.00003(12)
Co1 0.01355(16) 0.00940(15) 0.01501(17) 0.000 0.00486(11) 0.000
C9 0.0245(8) 0.0148(7) 0.0302(9) 0.0038(6) 0.0120(7) 0.0014(6)

loop_
_atom_type_symbol
_atom_type_description
_atom_type_scat_dispersion_real
_atom_type_scat_dispersion_imag
_atom_type_scat_source
C C 0.0033 0.0016 'International Tables Vol C Tables 4.2.6.8 and 6.1.1.4'
H H 0.0000 0.0000 'International Tables Vol C Tables 4.2.6.8 and 6.1.1.4'
N N 0.0061 0.0033 'International Tables Vol C Tables 4.2.6.8 and 6.1.1.4'
P P 0.1023 0.0942 'International Tables Vol C Tables 4.2.6.8 and 6.1.1.4'
Co Co 0.3494 0.9721 'International Tables Vol C Tables 4.2.6.8 and 6.1.1.4'

loop_
_geom_angle_atom_site_label_1
_geom_angle_atom_site_label_2
_geom_angle_atom_site_label_3
_geom_angle
_geom_angle_site_symmetry_1
_geom_angle_site_symmetry_3
C2 C1 P1 109.05(10) . .
N1 C2 C3 121.42(14) . .
N1 C2 C1 116.14(14) . .
C3 C2 C1 122.43(13) . .
C4 C3 C2 119.74(15) . .
C3 C4 C3 118.8(2) . 2_556
C7 C5 C6 109.74(14) . .
C7 C5 P1 109.56(11) . .
C6 C5 P1 111.51(11) . .
C10 C8 C9 111.68(13) . .
C10 C8 P1 115.03(10) . .
C9 C8 P1 112.84(11) . .
C2 N1 C2 118.88(18) 2_556 .
C2 N1 Co1 120.56(9) 2_556 .
C2 N1 Co1 120.56(9) . .
C8 P1 C1 102.36(7) . .
C8 P1 C5 106.64(7) . .
C1 P1 C5 101.39(7) . .
C8 P1 Co1 119.67(5) . .
C1 P1 Co1 99.85(5) . .
C5 P1 Co1 122.64(6) . .
N1 Co1 P1 86.911(11) . .
N1 Co1 P1 86.911(12) . 2_556
P1 Co1 P1 173.82(2) . 2_556

loop_
_geom_bond_atom_site_label_1
_geom_bond_atom_site_label_2
_geom_bond_distance
_geom_bond_site_symmetry_2
C1 C2 1.503(2) .
C1 P1 1.8535(16) .
C2 N1 1.3608(17) .
C2 C3 1.389(2) .
C3 C4 1.3859(19) .
C4 C3 1.3859(19) 2_556
C5 C7 1.533(2) .
C5 C6 1.531(2) .
C5 P1 1.8565(16) .
C8 C10 1.523(2) .
C8 C9 1.529(2) .
C8 P1 1.8463(16) .
N1 C2 1.3608(17) 2_556
N1 Co1 1.9647(19) .
P1 Co1 2.1150(6) .
Co1 P1 2.1150(6) 2_556

loop_
_geom_torsion_atom_site_label_1
_geom_torsion_atom_site_label_2
_geom_torsion_atom_site_label_3
_geom_torsion_atom_site_label_4
_geom_torsion
_geom_torsion_site_symmetry_1
_geom_torsion_site_symmetry_4
P1 C1 C2 N1 20.67(14) . .
P1 C1 C2 C3 -160.49(11) . .
N1 C2 C3 C4 1.24(19) . .
C1 C2 C3 C4 -177.53(11) . .
C2 C3 C4 C3 -0.60(9) . 2_556
C3 C2 N1 C2 -0.62(10) . 2_556
C1 C2 N1 C2 178.22(13) . 2_556
C3 C2 N1 Co1 179.38(10) . .
C1 C2 N1 Co1 -1.78(13) . .
C10 C8 P1 C1 -61.35(12) . .
C9 C8 P1 C1 168.93(10) . .
C10 C8 P1 C5 44.70(13) . .
C9 C8 P1 C5 -85.03(11) . .
C10 C8 P1 Co1 -170.40(9) . .
C9 C8 P1 Co1 59.87(11) . .
C2 C1 P1 C8 -151.02(10) . .
C2 C1 P1 C5 98.91(11) . .
C2 C1 P1 Co1 -27.49(10) . .
C7 C5 P1 C8 -166.14(11) . .
C6 C5 P1 C8 72.17(13) . .
C7 C5 P1 C1 -59.40(12) . .
C6 C5 P1 C1 178.91(12) . .
C7 C5 P1 Co1 50.26(13) . .
C6 C5 P1 Co1 -71.43(13) . .
C2 N1 Co1 P1 165.26(7) 2_556 .
C2 N1 Co1 P1 -14.74(7) . .
C2 N1 Co1 P1 -14.74(7) 2_556 2_556
C2 N1 Co1 P1 165.26(7) . 2_556
C8 P1 Co1 N1 131.54(6) . .
C1 P1 Co1 N1 21.12(5) . .
C5 P1 Co1 N1 -89.32(6) . .
